data_1531998
loop_
_publ_author_name
'Ooms, F.G.B.'
'Kelder, E.M.'
'Wagemaker, M.'
'Mulder, F.M.'
'van Well, A.A.'
'Schoonman, J.'

_publ_section_title
;
 Structure determination of high-voltage Li Mgx Ni0.5-x Mn1.5 O4 spinels
 for Li-ion batteries
;
_journal_name_full 'Appl. Phys. A'
_journal_page_first S1089
_journal_page_last S1091
_journal_volume 74
_journal_year 2002
_chemical_formula_sum 'Li Mn1.476 Ni0.478 O4'
_chemical_name_systematic 'Li Ni0.478 Mn1.476 O4'
_space_group_IT_number 212
_symmetry_space_group_name_Hall 'P 4acd 2ab 3'
_symmetry_space_group_name_H-M 'P 43 3 2'
_cell_angle_alpha 90
_cell_angle_beta 90
_cell_angle_gamma 90
_cell_formula_units_Z 8
_cell_length_a 8.1685
_cell_length_b 8.1685
_cell_length_c 8.1685
_cell_volume 545.038
_citation_journal_id_ASTM APAMFC
_cod_data_source_file Ooms_APAMFC_2002_1103.cif
_cod_data_source_block Li1Mn1.476Ni0.478O4
_cod_original_cell_volume 545.0382
_cod_original_formula_sum 'Li1 Mn1.476 Ni0.478 O4'
_cod_database_code 1531998

loop_
_symmetry_equiv_pos_as_xyz
x,y,z
-y+3/4,x+1/4,z+3/4
-x+1/2,-y,z+1/2
y+3/4,-x+3/4,z+1/4
x+1/2,-y+1/2,-z
y+1/4,x+3/4,-z+3/4
-x,y+1/2,-z+1/2
-y+1/4,-x+1/4,-z+1/4
z,x,y
-x+3/4,z+1/4,y+3/4
-z+1/2,-x,y+1/2
x+3/4,-z+3/4,y+1/4
z+1/2,-x+1/2,-y
x+1/4,z+3/4,-y+3/4
-z,x+1/2,-y+1/2
-x+1/4,-z+1/4,-y+1/4
y,z,x
y+1/2,-z+1/2,-x
z+1/4,y+3/4,-x+3/4
-y,z+1/2,-x+1/2
-z+1/4,-y+1/4,-x+1/4
-y+1/2,-z,x+1/2
z+3/4,-y+3/4,x+1/4
-z+3/4,y+1/4,x+3/4

loop_
_atom_site_label
_atom_site_type_symbol
_atom_site_fract_x
_atom_site_fract_y
_atom_site_fract_z
_atom_site_occupancy
_atom_site_U_iso_or_equiv
Ni1 Ni+2 0.625 0.625 0.625 0.956 0.0
O1 O-2 0.3856 0.3856 0.3856 1 0.0
Li1 Li+1 0.0051 0.0051 0.0051 1 0.0
O2 O-2 0.1028 0.1249 0.3925 1 0.0
Mn1 Mn+4 0.125 0.3766 0.8736 0.984 0.0
